data_7047698
loop_
_publ_author_name
'Shi, Jingyu'
'Li, Jing'
'Zeng, Hongmei'
'Zou, Guohong'
'Zhang, Qinghua'
'Lin, Zhien'

_publ_section_title
;
 Water stable oxalate-based coordination polymers with in situ generated
 cyclic dipeptides showing high proton conductivity.
;
_journal_issue 43
_journal_name_full 'Dalton transactions (Cambridge, England : 2003)'
_journal_page_first 15288
_journal_page_last 15292
_journal_paper_doi 10.1039/c8dt03659d
_journal_volume 47
_journal_year 2018
_chemical_formula_moiety 'C14 H14 Mn N6 O6'
_chemical_formula_sum 'C14 H14 Mn N6 O6'
_chemical_formula_weight 417.25
_space_group_crystal_system monoclinic
_space_group_IT_number 14
_space_group_name_Hall '-P 2ybc'
_space_group_name_H-M_alt 'P 1 21/c 1'
_symmetry_space_group_name_Hall '-P 2ybc'
_symmetry_space_group_name_H-M 'P 1 21/c 1'
_atom_sites_solution_hydrogens geom
_atom_sites_solution_primary dual
_audit_creation_date 2016-10-23
_audit_creation_method
;
Olex2 1.2
(compiled 2016.09.09 svn.r3337 for OlexSys, GUI svn.r5227)
;
_audit_update_record
;
2018-01-23 deposited with the CCDC.
2018-10-02 downloaded from the CCDC.
;
_cell_angle_alpha 90
_cell_angle_beta 95.6582(14)
_cell_angle_gamma 90
_cell_formula_units_Z 4
_cell_length_a 9.78208(16)
_cell_length_b 11.57400(17)
_cell_length_c 14.9180(2)
_cell_measurement_reflns_used 4765
_cell_measurement_temperature 293(1)
_cell_measurement_theta_max 72.3370
_cell_measurement_theta_min 4.5230
_cell_volume 1680.75(4)
_computing_cell_refinement
;
CrysAlisPro, Agilent Technologies,
Version 1.171.37.35 (release 13-08-2014 CrysAlis171 .NET)
(compiled Aug 13 2014,18:06:01)
;
_computing_data_collection
;
CrysAlisPro, Agilent Technologies,
Version 1.171.37.35 (release 13-08-2014 CrysAlis171 .NET)
(compiled Aug 13 2014,18:06:01)
;
_computing_data_reduction
;
CrysAlisPro, Agilent Technologies,
Version 1.171.37.35 (release 13-08-2014 CrysAlis171 .NET)
(compiled Aug 13 2014,18:06:01)
;
_computing_molecular_graphics 'Olex2 (Dolomanov et al., 2009)'
_computing_publication_material 'Olex2 (Dolomanov et al., 2009)'
_computing_structure_refinement 'ShelXL (Sheldrick, 2015)'
_computing_structure_solution 'ShelXT (Sheldrick, 2015)'
_diffrn_ambient_environment air
_diffrn_ambient_temperature 293(1)
_diffrn_detector 'CCD plate'
_diffrn_detector_area_resol_mean 15.9595
_diffrn_detector_type EosS2
_diffrn_measured_fraction_theta_full 1.000
_diffrn_measured_fraction_theta_max 1.000
_diffrn_measurement_details
;
#__ type_ start__ end____ width___ exp.time_
  1 omega   20.00  104.00   1.0000    6.0000
omega____ theta____ kappa____ phi______ frames
    -       36.4171   57.0000    0.0000 84

#__ type_ start__ end____ width___ exp.time_
  2 omega   20.00  104.00   1.0000    6.0000
omega____ theta____ kappa____ phi______ frames
    -       36.4171   57.0000  120.0000 84

#__ type_ start__ end____ width___ exp.time_
  3 omega  -31.00   53.00   1.0000    6.0000
omega____ theta____ kappa____ phi______ frames
    -       36.4171  -57.0000  -30.0000 84

#__ type_ start__ end____ width___ exp.time_
  4 omega   10.00  104.00   1.0000    6.0000
omega____ theta____ kappa____ phi______ frames
    -       36.4171   77.0000 -120.0000 94

#__ type_ start__ end____ width___ exp.time_
  5 omega    1.00   27.00   1.0000    6.0000
omega____ theta____ kappa____ phi______ frames
    -       36.4171   93.0000  -47.6852 26

#__ type_ start__ end____ width___ exp.time_
  6 omega  -31.00   53.00   1.0000    6.0000
omega____ theta____ kappa____ phi______ frames
    -       36.4171  -57.0000 -120.0000 84

#__ type_ start__ end____ width___ exp.time_
  7 omega   23.00   90.00   1.0000    6.0000
omega____ theta____ kappa____ phi______ frames
    -       36.4171 -125.0000 -150.0000 67

#__ type_ start__ end____ width___ exp.time_
  8 omega   38.00   91.00   1.0000   30.0000
omega____ theta____ kappa____ phi______ frames
    -      108.0000  -30.0000  -30.0000 53

#__ type_ start__ end____ width___ exp.time_
  9 omega  100.00  178.00   1.0000   30.0000
omega____ theta____ kappa____ phi______ frames
    -      108.0000  111.0000   90.0000 78

#__ type_ start__ end____ width___ exp.time_
 10 omega   87.00  178.00   1.0000   30.0000
omega____ theta____ kappa____ phi______ frames
    -      108.0000   30.0000   90.0000 91

#__ type_ start__ end____ width___ exp.time_
 11 omega   38.00  113.00   1.0000   30.0000
omega____ theta____ kappa____ phi______ frames
    -      108.0000 -107.0000   92.0000 75

#__ type_ start__ end____ width___ exp.time_
 12 omega   39.00  109.00   1.0000   30.0000
omega____ theta____ kappa____ phi______ frames
    -      108.0000  -94.0000 -120.0000 70

#__ type_ start__ end____ width___ exp.time_
 13 omega   38.00   91.00   1.0000   30.0000
omega____ theta____ kappa____ phi______ frames
    -      108.0000  -30.0000    0.0000 53

#__ type_ start__ end____ width___ exp.time_
 14 omega   38.00   91.00   1.0000   30.0000
omega____ theta____ kappa____ phi______ frames
    -      108.0000  -30.0000   60.0000 53

#__ type_ start__ end____ width___ exp.time_
 15 omega   40.00   98.00   1.0000   30.0000
omega____ theta____ kappa____ phi______ frames
    -      108.0000  -45.0000  -60.0000 58

#__ type_ start__ end____ width___ exp.time_
 16 omega   41.00  126.00   1.0000   30.0000
omega____ theta____ kappa____ phi______ frames
    -      108.0000  -61.0000   60.0000 85

#__ type_ start__ end____ width___ exp.time_
 17 omega  -31.00   14.00   1.0000    6.0000
omega____ theta____ kappa____ phi______ frames
    -       36.4171  -57.0000   90.0000 45
;
_diffrn_measurement_device 'four-circle diffractometer'
_diffrn_measurement_device_type 'New Gemini, Dual, Cu at zero, EosS2'
_diffrn_measurement_method '\w scans'
_diffrn_orient_matrix_UB_11 0.0223878000
_diffrn_orient_matrix_UB_12 -0.0804556000
_diffrn_orient_matrix_UB_13 -0.0794878000
_diffrn_orient_matrix_UB_21 -0.0090917000
_diffrn_orient_matrix_UB_22 -0.1058868000
_diffrn_orient_matrix_UB_23 0.0616838000
_diffrn_orient_matrix_UB_31 -0.1564420000
_diffrn_orient_matrix_UB_32 -0.0053622000
_diffrn_orient_matrix_UB_33 -0.0253759000
_diffrn_radiation_monochromator graphite
_diffrn_radiation_probe x-ray
_diffrn_radiation_type CuK\a
_diffrn_radiation_wavelength 1.54184
_diffrn_reflns_av_R_equivalents 0.0351
_diffrn_reflns_av_unetI/netI 0.0334
_diffrn_reflns_Laue_measured_fraction_full 1.000
_diffrn_reflns_Laue_measured_fraction_max 1.000
_diffrn_reflns_limit_h_max 7
_diffrn_reflns_limit_h_min -11
_diffrn_reflns_limit_k_max 13
_diffrn_reflns_limit_k_min -13
_diffrn_reflns_limit_l_max 17
_diffrn_reflns_limit_l_min -17
_diffrn_reflns_number 8453
_diffrn_reflns_point_group_measured_fraction_full 1.000
_diffrn_reflns_point_group_measured_fraction_max 1.000
_diffrn_reflns_theta_full 67.076
_diffrn_reflns_theta_max 67.075
_diffrn_reflns_theta_min 4.542
_diffrn_source 'Enhance (Cu) X-ray Source'
_exptl_absorpt_coefficient_mu 6.837
_exptl_absorpt_correction_T_max 1.00000
_exptl_absorpt_correction_T_min 0.50106
_exptl_absorpt_correction_type multi-scan
_exptl_absorpt_process_details
;
CrysAlisPro, Agilent Technologies,
Version 1.171.37.35 (release 13-08-2014 CrysAlis171 .NET)
(compiled Aug 13 2014,18:06:01)
Empirical absorption correction using spherical harmonics,
 implemented in SCALE3 ABSPACK scaling algorithm.
;
_exptl_crystal_colour 'clear light yellow'
_exptl_crystal_colour_lustre clear
_exptl_crystal_colour_modifier light
_exptl_crystal_colour_primary yellow
_exptl_crystal_density_diffrn 1.649
_exptl_crystal_density_method 'not measured'
_exptl_crystal_description block
_exptl_crystal_F_000 852
_exptl_crystal_size_max 0.26
_exptl_crystal_size_mid 0.22
_exptl_crystal_size_min 0.18
_refine_diff_density_max 0.353
_refine_diff_density_min -0.546
_refine_diff_density_rms 0.086
_refine_ls_extinction_method none
_refine_ls_goodness_of_fit_ref 0.982
_refine_ls_hydrogen_treatment constr
_refine_ls_matrix_type full
_refine_ls_number_parameters 244
_refine_ls_number_reflns 3002
_refine_ls_number_restraints 0
_refine_ls_restrained_S_all 0.982
_refine_ls_R_factor_all 0.0481
_refine_ls_R_factor_gt 0.0456
_refine_ls_shift/su_max 0.000
_refine_ls_shift/su_mean 0.000
_refine_ls_structure_factor_coef Fsqd
_refine_ls_weighting_details 'w=1/[\s^2^(Fo^2^)+(0.0892P)^2^+0.4863P] where P=(Fo^2^+2Fc^2^)/3'
_refine_ls_weighting_scheme calc
_refine_ls_wR_factor_gt 0.1172
_refine_ls_wR_factor_ref 0.1211
_reflns_Friedel_coverage 0.000
_reflns_number_gt 2777
_reflns_number_total 3002
_reflns_threshold_expression 'I > 2\s(I)'
_cod_data_source_file c8dt03659d2.cif
_cod_data_source_block 1_CCDC1
_cod_depositor_comments 'Adding full bibliography for 7047697--7047698.cif.'
_cod_original_cell_volume 1680.76(5)
_cod_database_code 7047698
_shelx_space_group_comment
;
The symmetry employed for this shelxl refinement is uniquely defined
by the following loop, which should always be used as a source of
symmetry information in preference to the above space-group names.
They are only intended as comments.
;
_reflns_odcompleteness_completeness 99.91
_reflns_odcompleteness_iscentric 1
_reflns_odcompleteness_theta 66.97
_olex2_refinement_description
;
1. Fixed Uiso
 At 1.2 times of:
  All C(H) groups, All C(H,H) groups, All N(H) groups
2.a Ternary CH refined with riding coordinates:
 C7(H7), C10(H10)
2.b Secondary CH2 refined with riding coordinates:
 C6(H6A,H6B), C11(H11A,H11B)
2.c Aromatic/amide H refined with riding coordinates:
 C3(H3), C4(H4), C13(H13), C14(H14), N2(H2), N3(H3A), N4(H4A), N5(H5)
;
_shelx_shelxl_version_number 2014/7
_olex2_submission_special_instructions 'No special instructions were received'

loop_
_space_group_symop_operation_xyz
'x, y, z'
'-x, y+1/2, -z+1/2'
'-x, -y, -z'
'x, -y-1/2, z-1/2'

loop_
_atom_site_label
_atom_site_type_symbol
_atom_site_fract_x
_atom_site_fract_y
_atom_site_fract_z
_atom_site_U_iso_or_equiv
_atom_site_adp_type
_atom_site_occupancy
_atom_site_site_symmetry_order
_atom_site_calc_flag
_atom_site_refinement_flags_posn
Mn1 Mn 0.25254(3) 0.37220(3) 0.49422(2) 0.02401(16) Uani 1 1 d .
O1 O 0.06412(17) 0.38215(14) 0.56402(12) 0.0312(4) Uani 1 1 d .
O2 O -0.14458(17) 0.46184(15) 0.55089(13) 0.0372(4) Uani 1 1 d .
O3 O 0.39682(16) 0.46955(15) 0.58626(10) 0.0296(4) Uani 1 1 d .
O4 O 0.58904(17) 0.57289(16) 0.59011(11) 0.0337(4) Uani 1 1 d .
O5 O 0.8233(3) 0.1059(2) 0.56935(15) 0.0592(6) Uani 1 1 d .
O6 O 0.6585(2) 0.29453(18) 0.86768(15) 0.0522(5) Uani 1 1 d .
C1 C -0.0242(2) 0.45482(19) 0.53357(15) 0.0261(5) Uani 1 1 d .
C2 C 0.4963(2) 0.51239(19) 0.55122(14) 0.0242(5) Uani 1 1 d .
C3 C 0.2727(3) 0.1058(2) 0.5492(2) 0.0423(6) Uani 1 1 d .
H3 H 0.1859 0.0902 0.5206 0.051 Uiso 1 1 calc R
C4 C 0.4523(3) 0.1922(2) 0.6060(2) 0.0483(8) Uani 1 1 d .
H4 H 0.5139 0.2509 0.6241 0.058 Uiso 1 1 calc R
C5 C 0.4769(3) 0.0778(2) 0.62019(17) 0.0336(5) Uani 1 1 d .
C6 C 0.5951(3) 0.0072(2) 0.66147(19) 0.0372(6) Uani 1 1 d .
H6A H 0.6259 -0.0426 0.6153 0.045 Uiso 1 1 calc R
H6B H 0.5621 -0.0421 0.7073 0.045 Uiso 1 1 calc R
C7 C 0.7186(3) 0.0754(2) 0.70411(17) 0.0322(5) Uani 1 1 d .
H7 H 0.7892 0.0189 0.7251 0.039 Uiso 1 1 calc R
C8 C 0.7794(3) 0.1511(2) 0.63468(18) 0.0366(6) Uani 1 1 d .
C9 C 0.6918(3) 0.2514(2) 0.79774(18) 0.0337(5) Uani 1 1 d .
C10 C 0.7440(3) 0.3279(2) 0.72633(17) 0.0322(5) Uani 1 1 d .
H10 H 0.6701 0.3817 0.7057 0.039 Uiso 1 1 calc R
C11 C 0.8679(3) 0.4002(2) 0.76664(18) 0.0333(5) Uani 1 1 d .
H11A H 0.8947 0.4532 0.7211 0.040 Uiso 1 1 calc R
H11B H 0.8403 0.4458 0.8164 0.040 Uiso 1 1 calc R
C12 C 0.9881(2) 0.3278(2) 0.79931(16) 0.0303(5) Uani 1 1 d .
C13 C 1.0255(3) 0.2813(2) 0.88152(17) 0.0346(5) Uani 1 1 d .
H13 H 0.9780 0.2904 0.9321 0.042 Uiso 1 1 calc R
C14 C 1.1776(3) 0.2271(2) 0.79565(17) 0.0370(6) Uani 1 1 d .
H14 H 1.2543 0.1930 0.7745 0.044 Uiso 1 1 calc R
N1 N 0.3243(2) 0.20962(18) 0.56118(15) 0.0365(5) Uani 1 1 d .
N2 N 0.3602(2) 0.02550(19) 0.58320(17) 0.0416(5) Uani 1 1 d .
H2 H 0.3453 -0.0478 0.5820 0.050 Uiso 1 1 calc R
N3 N 0.6844(3) 0.13878(18) 0.78285(15) 0.0368(5) Uani 1 1 d .
H3A H 0.6555 0.0978 0.8253 0.044 Uiso 1 1 calc R
N4 N 0.7807(2) 0.26469(19) 0.64840(14) 0.0363(5) Uani 1 1 d .
H4A H 0.8069 0.3060 0.6053 0.044 Uiso 1 1 calc R
N5 N 1.0857(2) 0.2918(2) 0.74556(14) 0.0362(5) Uani 1 1 d .
H5 H 1.0875 0.3079 0.6894 0.043 Uiso 1 1 calc R
N6 N 1.1448(2) 0.2183(2) 0.87874(14) 0.0349(5) Uani 1 1 d .

loop_
_atom_site_aniso_label
_atom_site_aniso_U_11
_atom_site_aniso_U_22
_atom_site_aniso_U_33
_atom_site_aniso_U_23
_atom_site_aniso_U_13
_atom_site_aniso_U_12
Mn1 0.0210(2) 0.0276(2) 0.0230(2) -0.00022(13) -0.00019(15) -0.00154(12)
O1 0.0286(9) 0.0353(9) 0.0308(9) 0.0143(7) 0.0085(7) 0.0075(6)
O2 0.0291(9) 0.0367(9) 0.0480(11) 0.0198(8) 0.0142(7) 0.0048(7)
O3 0.0298(8) 0.0354(9) 0.0241(8) -0.0063(7) 0.0059(6) -0.0074(7)
O4 0.0278(8) 0.0474(10) 0.0263(8) -0.0107(7) 0.0044(6) -0.0106(8)
O5 0.0814(17) 0.0567(13) 0.0422(12) -0.0102(10) 0.0201(11) -0.0155(12)
O6 0.0705(14) 0.0396(11) 0.0498(12) -0.0030(9) 0.0224(10) -0.0021(10)
C1 0.0270(11) 0.0277(11) 0.0238(11) 0.0053(9) 0.0043(9) -0.0005(9)
C2 0.0232(11) 0.0264(10) 0.0227(12) -0.0033(8) 0.0010(8) 0.0032(8)
C3 0.0377(15) 0.0359(13) 0.0511(17) 0.0033(12) -0.0076(12) -0.0044(11)
C4 0.0407(16) 0.0280(13) 0.071(2) 0.0046(13) -0.0200(14) -0.0041(11)
C5 0.0363(13) 0.0278(12) 0.0357(13) 0.0003(10) -0.0010(10) -0.0039(10)
C6 0.0383(13) 0.0251(11) 0.0470(15) 0.0055(10) -0.0015(11) -0.0009(10)
C7 0.0349(12) 0.0257(11) 0.0354(13) 0.0054(10) -0.0002(10) 0.0007(10)
C8 0.0375(13) 0.0393(13) 0.0322(13) 0.0007(11) -0.0011(11) -0.0083(11)
C9 0.0336(12) 0.0325(12) 0.0345(13) 0.0044(10) 0.0012(10) 0.0000(10)
C10 0.0322(12) 0.0277(12) 0.0350(13) 0.0095(10) -0.0047(10) 0.0002(9)
C11 0.0376(14) 0.0244(11) 0.0364(14) 0.0055(10) -0.0031(10) -0.0030(10)
C12 0.0336(12) 0.0294(12) 0.0269(12) 0.0015(9) -0.0024(9) -0.0030(9)
C13 0.0344(13) 0.0431(14) 0.0256(12) 0.0025(10) -0.0010(9) 0.0026(11)
C14 0.0336(13) 0.0444(14) 0.0326(13) 0.0045(11) 0.0017(10) 0.0031(11)
N1 0.0362(11) 0.0286(10) 0.0425(12) 0.0034(9) -0.0077(9) -0.0011(8)
N2 0.0431(13) 0.0282(11) 0.0517(14) 0.0029(10) -0.0045(10) -0.0070(9)
N3 0.0516(14) 0.0289(10) 0.0306(11) 0.0083(8) 0.0081(10) -0.0075(9)
N4 0.0463(12) 0.0359(11) 0.0257(10) 0.0084(9) -0.0008(9) -0.0134(9)
N5 0.0404(11) 0.0440(12) 0.0240(10) 0.0075(9) 0.0020(8) -0.0002(9)
N6 0.0332(11) 0.0463(12) 0.0240(10) 0.0064(9) -0.0034(8) 0.0057(9)

loop_
_atom_type_symbol
_atom_type_description
_atom_type_scat_dispersion_real
_atom_type_scat_dispersion_imag
_atom_type_scat_source
C C 0.0181 0.0091 'International Tables Vol C Tables 4.2.6.8 and 6.1.1.4'
H H 0.0000 0.0000 'International Tables Vol C Tables 4.2.6.8 and 6.1.1.4'
Mn Mn -0.5299 2.8052 'International Tables Vol C Tables 4.2.6.8 and 6.1.1.4'
N N 0.0311 0.0180 'International Tables Vol C Tables 4.2.6.8 and 6.1.1.4'
O O 0.0492 0.0322 'International Tables Vol C Tables 4.2.6.8 and 6.1.1.4'

loop_
_geom_angle_atom_site_label_1
_geom_angle_atom_site_label_2
_geom_angle_atom_site_label_3
_geom_angle
_geom_angle_site_symmetry_1
_geom_angle_site_symmetry_3
O1 Mn1 O2 73.08(6) . 3_566
O1 Mn1 N1 94.23(8) . .
O3 Mn1 O1 101.22(6) . .
O3 Mn1 O2 90.16(7) . 3_566
O3 Mn1 N1 89.91(7) . .
O3 Mn1 N6 166.09(7) . 4_465
O4 Mn1 O1 158.30(7) 3_666 .
O4 Mn1 O2 85.33(7) 3_666 3_566
O4 Mn1 O3 76.15(6) 3_666 .
O4 Mn1 N1 107.22(8) 3_666 .
O4 Mn1 N6 89.99(7) 3_666 4_465
N1 Mn1 O2 167.07(8) . 3_566
N6 Mn1 O1 92.10(7) 4_465 .
N6 Mn1 O2 89.89(8) 4_465 3_566
N6 Mn1 N1 93.13(8) 4_465 .
C1 O1 Mn1 116.11(14) . .
C1 O2 Mn1 114.91(14) . 3_566
C2 O3 Mn1 115.02(13) . .
C2 O4 Mn1 114.94(14) . 3_666
O1 C1 C1 116.2(2) . 3_566
O2 C1 O1 127.2(2) . .
O2 C1 C1 116.6(2) . 3_566
O3 C2 C2 116.7(2) . 3_666
O4 C2 O3 126.1(2) . .
O4 C2 C2 117.2(2) . 3_666
N1 C3 H3 124.3 . .
N1 C3 N2 111.4(2) . .
N2 C3 H3 124.3 . .
C5 C4 H4 124.5 . .
C5 C4 N1 111.0(2) . .
N1 C4 H4 124.5 . .
C4 C5 C6 135.5(2) . .
C4 C5 N2 104.0(2) . .
N2 C5 C6 120.4(2) . .
C5 C6 H6A 108.3 . .
C5 C6 H6B 108.3 . .
C5 C6 C7 115.8(2) . .
H6A C6 H6B 107.4 . .
C7 C6 H6A 108.3 . .
C7 C6 H6B 108.3 . .
C6 C7 H7 106.9 . .
C8 C7 C6 111.1(2) . .
C8 C7 H7 106.9 . .
N3 C7 C6 111.2(2) . .
N3 C7 H7 106.9 . .
N3 C7 C8 113.4(2) . .
O5 C8 C7 119.2(3) . .
O5 C8 N4 123.2(3) . .
N4 C8 C7 117.6(2) . .
O6 C9 C10 119.7(2) . .
O6 C9 N3 121.9(2) . .
N3 C9 C10 118.4(2) . .
C9 C10 H10 107.7 . .
C9 C10 C11 110.5(2) . .
C11 C10 H10 107.7 . .
N4 C10 C9 113.4(2) . .
N4 C10 H10 107.7 . .
N4 C10 C11 109.8(2) . .
C10 C11 H11A 109.0 . .
C10 C11 H11B 109.0 . .
H11A C11 H11B 107.8 . .
C12 C11 C10 112.7(2) . .
C12 C11 H11A 109.0 . .
C12 C11 H11B 109.0 . .
C13 C12 C11 130.9(2) . .
C13 C12 N5 105.5(2) . .
N5 C12 C11 123.6(2) . .
C12 C13 H13 125.2 . .
C12 C13 N6 109.7(2) . .
N6 C13 H13 125.2 . .
N5 C14 H14 124.6 . .
N6 C14 H14 124.6 . .
N6 C14 N5 110.9(2) . .
C3 N1 Mn1 128.21(18) . .
C3 N1 C4 104.6(2) . .
C4 N1 Mn1 125.26(18) . .
C3 N2 C5 109.0(2) . .
C3 N2 H2 125.5 . .
C5 N2 H2 125.5 . .
C7 N3 H3A 115.8 . .
C9 N3 C7 128.3(2) . .
C9 N3 H3A 115.8 . .
C8 N4 C10 128.5(2) . .
C8 N4 H4A 115.7 . .
C10 N4 H4A 115.7 . .
C12 N5 H5 125.9 . .
C14 N5 C12 108.2(2) . .
C14 N5 H5 125.9 . .
C13 N6 Mn1 124.78(17) . 4_666
C14 N6 Mn1 129.35(18) . 4_666
C14 N6 C13 105.9(2) . .

loop_
_geom_bond_atom_site_label_1
_geom_bond_atom_site_label_2
_geom_bond_distance
_geom_bond_site_symmetry_2
Mn1 O1 2.2075(17) .
Mn1 O2 2.2622(17) 3_566
Mn1 O3 2.1827(16) .
Mn1 O4 2.1845(17) 3_666
Mn1 N1 2.212(2) .
Mn1 N6 2.195(2) 4_465
O1 C1 1.258(3) .
O2 Mn1 2.2622(17) 3_566
O2 C1 1.233(3) .
O3 C2 1.251(3) .
O4 Mn1 2.1846(17) 3_666
O4 C2 1.244(3) .
O5 C8 1.221(4) .
O6 C9 1.229(3) .
C1 C1 1.554(4) 3_566
C2 C2 1.564(4) 3_666
C3 H3 0.9300 .
C3 N1 1.308(3) .
C3 N2 1.330(4) .
C4 H4 0.9300 .
C4 C5 1.358(4) .
C4 N1 1.375(4) .
C5 C6 1.497(4) .
C5 N2 1.361(3) .
C6 H6A 0.9700 .
C6 H6B 0.9700 .
C6 C7 1.529(3) .
C7 H7 0.9800 .
C7 C8 1.522(4) .
C7 N3 1.452(3) .
C8 N4 1.330(4) .
C9 C10 1.512(3) .
C9 N3 1.323(3) .
C10 H10 0.9800 .
C10 C11 1.545(3) .
C10 N4 1.449(4) .
C11 H11A 0.9700 .
C11 H11B 0.9700 .
C11 C12 1.487(3) .
C12 C13 1.356(3) .
C12 N5 1.371(3) .
C13 H13 0.9300 .
C13 N6 1.380(3) .
C14 H14 0.9300 .
C14 N5 1.340(3) .
C14 N6 1.315(3) .
N2 H2 0.8600 .
N3 H3A 0.8600 .
N4 H4A 0.8600 .
N5 H5 0.8600 .
N6 Mn1 2.195(2) 4_666
